data_1572363
loop_
_publ_author_name
'Kaya, Busra'
'Smith, Henry'
'Chen, Yanbing'
'Azad, Mahan Gholam'
'M Russell, Tiffany'
'Richardson, Vera'
'Bernhardt, Paul V.'
'Dharmasivam, Mahendiran'
'Richardson, Des R.'

_publ_section_title
;
 Targeting lysosomes by design: novel <i>N</i>-acridine thiosemicarbazones
 that enable direct detection of intracellular drug localization and
 overcome P-glycoprotein (Pgp)-mediated resistance.
;
_journal_issue 37
_journal_name_full 'Chemical science'
_journal_page_first 15109
_journal_page_last 15124
_journal_paper_doi 10.1039/d4sc04339a
_journal_volume 15
_journal_year 2024
_chemical_formula_sum 'C27 H20 Cl3 N5 O4'
_chemical_formula_weight 584.83
_space_group_IT_number 2
_space_group_name_Hall '-P 1'
_space_group_name_H-M_alt 'P -1'
_symmetry_cell_setting triclinic
_symmetry_Int_Tables_number 2
_symmetry_space_group_name_Hall '-P 1'
_symmetry_space_group_name_H-M 'P -1'
_atom_sites_solution_hydrogens mixed
_atom_sites_solution_primary dual
_atom_sites_solution_secondary dual
_audit_conform_dict_location ftp://ftp.iucr.org/pub/cif_core.dic
_audit_conform_dict_name cif_core.dic
_audit_conform_dict_version 2.4.5
_audit_creation_date 2024-05-14T16:08:15-00:00
_audit_creation_method 'WinGX routine CIF_UPDATE'
_audit_update_record
;
2024-05-14 deposited with the CCDC.	2024-07-31 downloaded from the CCDC.
;
_cell_angle_alpha 102.548(5)
_cell_angle_beta 98.148(4)
_cell_angle_gamma 103.294(5)
_cell_formula_units_Z 2
_cell_length_a 7.6716(4)
_cell_length_b 11.4509(7)
_cell_length_c 15.5455(10)
_cell_measurement_reflns_used 2423
_cell_measurement_temperature 190(2)
_cell_measurement_theta_max 61.26
_cell_measurement_theta_min 4.09
_cell_measurement_wavelength 1.54184
_cell_volume 1270.60(14)
_computing_cell_refinement 'CrysalisPro (Agilent Technologies,     )'
_computing_data_collection 'CrysalisPro (Agilent Technologies,     )'
_computing_data_reduction 'CrysalisPro (Agilent Technologies,     )'
_computing_molecular_graphics 'Ortep for Windows (Farrugia, 2012)'
_computing_publication_material 'WinGX publication routines (Farrugia, 2012)'
_computing_structure_refinement 'SHELXL-2018/1 (Sheldrick, 2018)'
_computing_structure_solution 'SHELXT-2014/5 (Sheldrick, 2015)'
_diffrn_ambient_temperature 190(2)
_diffrn_detector 'CCD plate'
_diffrn_detector_area_resol_mean 8.02
_diffrn_measured_fraction_theta_full 0.991
_diffrn_measured_fraction_theta_max 0.991
_diffrn_measurement_device '\k-geometry diffractometer'
_diffrn_measurement_device_type 'Agilent Technologies Xcalibur, EosS2, Gemini ultra'
_diffrn_measurement_method '\w scans'
_diffrn_orient_matrix_UB_11 -0.014391
_diffrn_orient_matrix_UB_12 0.031993
_diffrn_orient_matrix_UB_13 -0.091568
_diffrn_orient_matrix_UB_21 -0.046958
_diffrn_orient_matrix_UB_22 -0.139153
_diffrn_orient_matrix_UB_23 -0.048418
_diffrn_orient_matrix_UB_31 -0.204872
_diffrn_orient_matrix_UB_32 -0.010071
_diffrn_orient_matrix_UB_33 -0.00398
_diffrn_radiation_monochromator mirror
_diffrn_radiation_probe x-ray
_diffrn_radiation_type CuK\a
_diffrn_radiation_wavelength 1.54184
_diffrn_reflns_av_R_equivalents 0.0644
_diffrn_reflns_av_unetI/netI 0.0724
_diffrn_reflns_Laue_measured_fraction_full 0.991
_diffrn_reflns_Laue_measured_fraction_max 0.991
_diffrn_reflns_limit_h_max 6
_diffrn_reflns_limit_h_min -8
_diffrn_reflns_limit_k_max 13
_diffrn_reflns_limit_k_min -12
_diffrn_reflns_limit_l_max 17
_diffrn_reflns_limit_l_min -17
_diffrn_reflns_number 9940
_diffrn_reflns_point_group_measured_fraction_full 0.991
_diffrn_reflns_point_group_measured_fraction_max 0.991
_diffrn_reflns_reduction_process
;
        Scaled and merged with Sortav
        R.H. Blessing, (1987) Cryst. Rev. 1, 3-58
        R.H. Blessing, (1989) J. Appl. Cryst. 22, 396-397
;
_diffrn_reflns_theta_full 61.76
_diffrn_reflns_theta_max 61.76
_diffrn_reflns_theta_min 2.973
_diffrn_source 'fine-focus sealed X-ray tube'
_diffrn_standards_number 0
_exptl_absorpt_coefficient_mu 3.658
_exptl_absorpt_correction_T_max 1
_exptl_absorpt_correction_T_min 0.931
_exptl_absorpt_correction_type multi-scan
_exptl_absorpt_process_details
;
        CrysAlisPro 1.171.41.123a (Rigaku Oxford Diffraction, 2022)
        Empirical absorption correction using spherical harmonics,
        implemented in SCALE3 ABSPACK scaling algorithm.
;
_exptl_crystal_colour gold
_exptl_crystal_density_diffrn 1.529
_exptl_crystal_density_method 'not measured'
_exptl_crystal_description prism
_exptl_crystal_F_000 600
_exptl_crystal_size_max 0.2
_exptl_crystal_size_mid 0.04
_exptl_crystal_size_min 0.04
_refine_diff_density_max 0.336
_refine_diff_density_min -0.382
_refine_diff_density_rms 0.067
_refine_ls_extinction_method none
_refine_ls_goodness_of_fit_ref 1.054
_refine_ls_hydrogen_treatment constr
_refine_ls_matrix_type full
_refine_ls_number_constraints 0
_refine_ls_number_parameters 375
_refine_ls_number_reflns 3925
_refine_ls_number_restraints 0
_refine_ls_restrained_S_all 1.054
_refine_ls_R_factor_all 0.0768
_refine_ls_R_factor_gt 0.0566
_refine_ls_shift/su_max 0
_refine_ls_shift/su_mean 0
_refine_ls_structure_factor_coef Fsqd
_refine_ls_weighting_details 'w=1/[\s^2^(Fo^2^)+(0.0581P)^2^+0.5525P] where P=(Fo^2^+2Fc^2^)/3'
_refine_ls_weighting_scheme calc
_refine_ls_wR_factor_gt 0.1289
_refine_ls_wR_factor_ref 0.1444
_reflns_Friedel_coverage 0
_reflns_number_gt 2979
_reflns_number_total 3925
_reflns_threshold_expression 'I > 2\s(I)'
_cod_data_source_file d4sc04339a2.cif
_cod_data_source_block 2301feaobp_auto
_cod_depositor_comments 'Adding full bibliography for 1572360--1572364.cif.'
_cod_database_code 1572363
_shelx_estimated_absorpt_t_min 0.528
_shelx_estimated_absorpt_t_max 0.867
_shelx_shelxl_version_number 2018/1

loop_
_symmetry_equiv_pos_as_xyz
'x, y, z'
'-x, -y, -z'

loop_
_atom_site_label
_atom_site_type_symbol
_atom_site_fract_x
_atom_site_fract_y
_atom_site_fract_z
_atom_site_U_iso_or_equiv
_atom_site_adp_type
_atom_site_occupancy
_atom_site_site_symmetry_order
_atom_site_calc_flag
_atom_site_refinement_flags_posn
_atom_site_refinement_flags_adp
_atom_site_refinement_flags_occupancy
_atom_site_disorder_assembly
_atom_site_disorder_group
C1 C 0.4897(4) 0.7358(3) 0.1207(2) 0.0232(7) Uani 1 1 d . . . . .
C2 C 0.3415(4) 0.6919(3) 0.0471(2) 0.0278(7) Uani 1 1 d . . . . .
H2 H 0.363141 0.686967 -0.012107 0.033 Uiso 1 1 calc R U . . .
C3 C 0.1668(4) 0.6561(3) 0.0598(2) 0.0320(8) Uani 1 1 d . . . . .
H3 H 0.067692 0.625409 0.009515 0.038 Uiso 1 1 calc R U . . .
C4 C 0.1331(4) 0.6645(3) 0.1470(2) 0.0327(8) Uani 1 1 d . . . . .
H4 H 0.012165 0.636683 0.156035 0.039 Uiso 1 1 calc R U . . .
C5 C 0.2753(4) 0.7129(3) 0.2181(2) 0.0298(8) Uani 1 1 d . . . . .
H5 H 0.253172 0.721313 0.277413 0.036 Uiso 1 1 calc R U . . .
C6 C 0.6785(4) 0.7740(3) 0.1158(2) 0.0253(7) Uani 1 1 d . . . . .
C7 C 0.5943(4) 0.8112(3) 0.2833(2) 0.0249(7) Uani 1 1 d . . . . .
C8 C 0.7444(4) 0.7513(3) 0.0299(2) 0.0249(7) Uani 1 1 d . . . . .
C9 C 0.6708(5) 0.6433(3) -0.0394(2) 0.0330(8) Uani 1 1 d . . . . .
H9 H 0.57063 0.580955 -0.033726 0.04 Uiso 1 1 calc R U . . .
C10 C 0.7428(5) 0.6264(4) -0.1165(2) 0.0407(9) Uani 1 1 d . . . . .
H10 H 0.689156 0.553447 -0.164215 0.049 Uiso 1 1 calc R U . . .
C11 C 0.8910(5) 0.7139(4) -0.1249(3) 0.0441(10) Uani 1 1 d . . . . .
H11 H 0.941436 0.700755 -0.177433 0.053 Uiso 1 1 calc R U . . .
C12 C 0.9660(5) 0.8210(4) -0.0565(3) 0.0437(10) Uani 1 1 d . . . . .
H12 H 1.068478 0.881727 -0.06204 0.052 Uiso 1 1 calc R U . . .
C13 C 0.8930(5) 0.8407(4) 0.0200(2) 0.0352(8) Uani 1 1 d . . . . .
H13 H 0.944135 0.915559 0.066252 0.042 Uiso 1 1 calc R U . . .
C14 C 0.6628(4) 0.8789(3) 0.4401(2) 0.0279(8) Uani 1 1 d . . . . .
C15 C 0.7218(4) 0.8109(3) 0.4993(2) 0.0284(7) Uani 1 1 d . . . . .
C16 C 0.6685(5) 0.6800(3) 0.4774(3) 0.0376(9) Uani 1 1 d . . . . .
H16 H 0.586987 0.6345 0.422167 0.045 Uiso 1 1 calc R U . . .
C17 C 0.7332(5) 0.6184(4) 0.5350(3) 0.0440(9) Uani 1 1 d . . . . .
H17 H 0.695777 0.530134 0.519945 0.053 Uiso 1 1 calc R U . . .
C18 C 0.8552(5) 0.6845(4) 0.6169(3) 0.0466(10) Uani 1 1 d . . . . .
H18 H 0.899933 0.640243 0.6562 0.056 Uiso 1 1 calc R U . . .
C19 C 0.9098(5) 0.8111(4) 0.6405(2) 0.0381(9) Uani 1 1 d . . . . .
H19 H 0.991406 0.854873 0.696023 0.046 Uiso 1 1 calc R U . . .
C20 C 0.8442(4) 0.8765(3) 0.5818(2) 0.0292(8) Uani 1 1 d . . . . .
C21 C 0.8392(4) 1.0716(3) 0.5507(2) 0.0275(7) Uani 1 1 d . . . . .
C22 C 0.8997(4) 1.2025(3) 0.5780(2) 0.0325(8) Uani 1 1 d . . . . .
H22 H 0.985878 1.243024 0.632647 0.039 Uiso 1 1 calc R U . . .
C23 C 0.8346(5) 1.2704(4) 0.5260(3) 0.0383(9) Uani 1 1 d . . . . .
H23 H 0.875914 1.358499 0.544727 0.046 Uiso 1 1 calc R U . . .
C24 C 0.7057(5) 1.2116(4) 0.4442(3) 0.0398(9) Uani 1 1 d . . . . .
H24 H 0.659588 1.260217 0.40899 0.048 Uiso 1 1 calc R U . . .
C25 C 0.6484(5) 1.0855(4) 0.4163(2) 0.0349(8) Uani 1 1 d . . . . .
H25 H 0.562721 1.046745 0.361265 0.042 Uiso 1 1 calc R U . . .
C26 C 0.7142(4) 1.0102(3) 0.4680(2) 0.0296(8) Uani 1 1 d . . . . .
N1 N 0.4511(3) 0.7500(2) 0.20554(17) 0.0235(6) Uani 1 1 d . . . . .
N2 N 0.8051(3) 0.8345(3) 0.18880(18) 0.0284(6) Uani 1 1 d . . . . .
N3 N 0.7641(3) 0.8576(3) 0.27083(18) 0.0283(6) Uani 1 1 d . . . . .
N4 N 0.5462(4) 0.8146(3) 0.35983(18) 0.0333(7) Uani 1 1 d . . . . .
N5 N 0.9015(3) 1.0033(3) 0.60314(18) 0.0283(6) Uani 1 1 d . . . . .
H5A H 0.982507 1.04241 0.653124 0.034 Uiso 1 1 calc R U . . .
Cl1A Cl 0.75328(12) 0.47136(8) 0.24807(6) 0.0397(3) Uani 1 1 d . . . . .
O1 O 0.9393(4) 0.5163(3) 0.2931(2) 0.0765(10) Uani 1 1 d . . . . .
O2 O 0.6390(8) 0.4207(5) 0.3030(3) 0.0829(16) Uani 0.922(12) 1 d . . P A 1
O3 O 0.7381(5) 0.3763(5) 0.1696(2) 0.0680(17) Uani 0.922(12) 1 d . . P A 1
O4 O 0.6970(7) 0.5716(4) 0.2262(5) 0.0935(18) Uani 0.922(12) 1 d . . P A 1
O2' O 0.630(6) 0.544(5) 0.256(3) 0.049(13) Uiso 0.078(12) 1 d . . P A 2
O3' O 0.761(5) 0.457(5) 0.156(3) 0.046(13) Uiso 0.078(12) 1 d . . P A 2
O4' O 0.688(5) 0.374(4) 0.278(3) 0.043(12) Uiso 0.078(12) 1 d . . P A 2
C1B C 0.4568(6) 0.1230(4) 0.1699(4) 0.0574(12) Uani 1 1 d . . . . .
H1B1 H 0.556554 0.16593 0.223017 0.069 Uiso 0.581(6) 1 d R U P B .
H1B2 H 0.402248 0.185972 0.150775 0.069 Uiso 0.581(6) 1 d R U P . .
H1B3 H 0.409347 0.135382 0.110906 0.069 Uiso 0.419(6) 1 d R U P . .
H1B4 H 0.486837 0.203606 0.215622 0.069 Uiso 0.419(6) 1 d R U P . .
Cl1B Cl 0.28933(14) 0.01374(10) 0.19833(7) 0.0545(3) Uani 1 1 d . . . . .
Cl2B Cl 0.6472(3) 0.0741(2) 0.1653(2) 0.0683(11) Uani 0.581(6) 1 d . . P B 1
Cl2C Cl 0.5493(7) 0.0447(3) 0.0780(4) 0.106(2) Uani 0.419(6) 1 d . . P B 2

loop_
_atom_site_aniso_label
_atom_site_aniso_U_11
_atom_site_aniso_U_22
_atom_site_aniso_U_33
_atom_site_aniso_U_23
_atom_site_aniso_U_13
_atom_site_aniso_U_12
C1 0.0257(16) 0.0218(16) 0.0219(16) 0.0037(13) 0.0024(13) 0.0092(13)
C2 0.0323(18) 0.0279(18) 0.0213(17) 0.0038(13) 0.0008(13) 0.0098(14)
C3 0.0285(18) 0.0283(18) 0.035(2) 0.0062(15) -0.0046(14) 0.0074(14)
C4 0.0248(17) 0.037(2) 0.033(2) 0.0053(15) 0.0039(14) 0.0081(14)
C5 0.0245(17) 0.036(2) 0.0288(18) 0.0061(15) 0.0067(14) 0.0097(14)
C6 0.0269(16) 0.0248(17) 0.0242(17) 0.0046(13) 0.0046(13) 0.0093(13)
C7 0.0264(16) 0.0256(17) 0.0187(16) 0.0004(13) -0.0011(13) 0.0079(13)
C8 0.0294(16) 0.0271(18) 0.0205(16) 0.0057(13) 0.0049(13) 0.0126(13)
C9 0.0361(19) 0.034(2) 0.0296(19) 0.0065(15) 0.0051(15) 0.0126(15)
C10 0.054(2) 0.044(2) 0.028(2) 0.0035(17) 0.0090(17) 0.0270(19)
C11 0.055(2) 0.064(3) 0.029(2) 0.020(2) 0.0191(18) 0.033(2)
C12 0.043(2) 0.053(3) 0.047(2) 0.026(2) 0.0202(18) 0.0179(18)
C13 0.0345(18) 0.036(2) 0.037(2) 0.0114(16) 0.0115(15) 0.0092(15)
C14 0.0204(16) 0.038(2) 0.0220(17) 0.0016(14) 0.0067(13) 0.0060(14)
C15 0.0241(16) 0.036(2) 0.0240(17) 0.0037(15) 0.0071(13) 0.0090(14)
C16 0.0364(19) 0.036(2) 0.036(2) 0.0021(16) 0.0084(15) 0.0079(16)
C17 0.052(2) 0.038(2) 0.043(2) 0.0109(18) 0.0107(18) 0.0130(18)
C18 0.053(2) 0.050(3) 0.046(2) 0.021(2) 0.0095(19) 0.023(2)
C19 0.041(2) 0.050(2) 0.0252(18) 0.0083(17) 0.0039(15) 0.0174(17)
C20 0.0259(16) 0.038(2) 0.0229(17) 0.0035(14) 0.0099(13) 0.0088(14)
C21 0.0239(16) 0.038(2) 0.0193(16) 0.0021(14) 0.0085(13) 0.0077(14)
C22 0.0293(17) 0.038(2) 0.0283(18) -0.0005(15) 0.0097(14) 0.0107(15)
C23 0.039(2) 0.036(2) 0.040(2) 0.0036(17) 0.0146(16) 0.0125(16)
C24 0.044(2) 0.050(2) 0.034(2) 0.0146(18) 0.0136(16) 0.0205(18)
C25 0.0336(18) 0.045(2) 0.0271(18) 0.0092(16) 0.0062(14) 0.0121(16)
C26 0.0247(16) 0.042(2) 0.0221(17) 0.0043(15) 0.0091(13) 0.0091(14)
N1 0.0226(13) 0.0273(14) 0.0212(14) 0.0052(11) 0.0040(10) 0.0089(11)
N2 0.0281(14) 0.0307(15) 0.0228(15) 0.0024(12) 0.0033(11) 0.0062(11)
N3 0.0268(14) 0.0332(16) 0.0230(14) 0.0041(12) 0.0055(11) 0.0073(12)
N4 0.0288(14) 0.0450(18) 0.0192(15) 0.0023(13) 0.0037(11) 0.0030(12)
N5 0.0256(13) 0.0364(17) 0.0196(14) 0.0015(12) 0.0025(11) 0.0088(12)
Cl1A 0.0497(5) 0.0302(5) 0.0352(5) 0.0042(4) 0.0037(4) 0.0096(4)
O1 0.062(2) 0.069(2) 0.071(2) -0.0021(18) -0.0255(16) 0.0046(17)
O2 0.121(4) 0.067(3) 0.058(2) 0.013(2) 0.049(3) 0.004(3)
O3 0.065(2) 0.070(4) 0.045(2) -0.022(2) 0.0043(16) 0.0114(19)
O4 0.082(3) 0.060(3) 0.161(5) 0.061(3) 0.025(3) 0.033(2)
C1B 0.051(2) 0.047(3) 0.076(3) 0.024(2) 0.009(2) 0.012(2)
Cl1B 0.0537(6) 0.0529(7) 0.0580(7) 0.0187(5) 0.0137(5) 0.0107(5)
Cl2B 0.0523(13) 0.0685(15) 0.110(3) 0.0462(15) 0.0394(13) 0.0319(10)
Cl2C 0.125(4) 0.062(2) 0.152(6) 0.024(2) 0.097(4) 0.027(2)

loop_
_atom_type_symbol
_atom_type_description
_atom_type_scat_dispersion_real
_atom_type_scat_dispersion_imag
_atom_type_scat_source
C C 0.0181 0.0091 'International Tables Vol C Tables 4.2.6.8 and 6.1.1.4'
H H 0 0 'International Tables Vol C Tables 4.2.6.8 and 6.1.1.4'
Cl Cl 0.3639 0.7018 'International Tables Vol C Tables 4.2.6.8 and 6.1.1.4'
N N 0.0311 0.018 'International Tables Vol C Tables 4.2.6.8 and 6.1.1.4'
O O 0.0492 0.0322 'International Tables Vol C Tables 4.2.6.8 and 6.1.1.4'

loop_
_geom_angle_atom_site_label_1
_geom_angle_atom_site_label_2
_geom_angle_atom_site_label_3
_geom_angle
_geom_angle_site_symmetry_1
_geom_angle_site_symmetry_3
_geom_angle_publ_flag
N1 C1 C2 117.6(3) . . ?
N1 C1 C6 116.5(3) . . ?
C2 C1 C6 125.8(3) . . ?
C3 C2 C1 120.6(3) . . ?
C2 C3 C4 120.2(3) . . ?
C5 C4 C3 119.1(3) . . ?
C4 C5 N1 120.9(3) . . ?
N2 C6 C1 121.0(3) . . ?
N2 C6 C8 115.9(3) . . ?
C1 C6 C8 123.0(3) . . ?
N4 C7 N3 126.0(3) . . ?
N4 C7 N1 115.5(3) . . ?
N3 C7 N1 118.5(3) . . ?
C9 C8 C13 118.5(3) . . ?
C9 C8 C6 123.3(3) . . ?
C13 C8 C6 118.2(3) . . ?
C10 C9 C8 120.3(3) . . ?
C11 C10 C9 120.7(4) . . ?
C10 C11 C12 119.6(3) . . ?
C11 C12 C13 120.4(4) . . ?
C12 C13 C8 120.5(4) . . ?
N4 C14 C26 121.8(3) . . ?
N4 C14 C15 118.6(3) . . ?
C26 C14 C15 119.5(3) . . ?
C16 C15 C20 118.8(3) . . ?
C16 C15 C14 122.3(3) . . ?
C20 C15 C14 118.9(3) . . ?
C17 C16 C15 120.3(3) . . ?
C16 C17 C18 120.5(4) . . ?
C19 C18 C17 120.9(4) . . ?
C18 C19 C20 119.4(3) . . ?
N5 C20 C19 120.2(3) . . ?
N5 C20 C15 119.7(3) . . ?
C19 C20 C15 120.1(3) . . ?
N5 C21 C22 120.1(3) . . ?
N5 C21 C26 119.5(3) . . ?
C22 C21 C26 120.4(3) . . ?
C23 C22 C21 119.9(3) . . ?
C22 C23 C24 120.9(4) . . ?
C25 C24 C23 119.8(4) . . ?
C24 C25 C26 121.3(3) . . ?
C14 C26 C21 119.2(3) . . ?
C14 C26 C25 123.2(3) . . ?
C21 C26 C25 117.6(3) . . ?
C5 N1 C1 121.4(3) . . ?
C5 N1 C7 118.4(3) . . ?
C1 N1 C7 120.1(3) . . ?
C6 N2 N3 121.8(3) . . ?
N2 N3 C7 121.2(3) . . ?
C7 N4 C14 122.5(3) . . ?
C21 N5 C20 123.0(3) . . ?
O4' Cl1A O2' 107(3) . . ?
O4 Cl1A O3 111.1(3) . . ?
O4' Cl1A O3' 120(3) . . ?
O2' Cl1A O3' 100(2) . . ?
O4' Cl1A O1 104.2(16) . . ?
O2' Cl1A O1 122.4(19) . . ?
O4 Cl1A O1 107.9(3) . . ?
O3 Cl1A O1 108.8(2) . . ?
O3' Cl1A O1 104.1(15) . . ?
O4 Cl1A O2 108.9(3) . . ?
O3 Cl1A O2 108.3(3) . . ?
O1 Cl1A O2 111.8(3) . . ?
Cl2B C1B Cl1B 110.3(3) . . ?
Cl1B C1B Cl2C 109.8(3) . . ?
C1B Cl2C Cl2C 136.9(4) . 2_655 ?

loop_
_geom_bond_atom_site_label_1
_geom_bond_atom_site_label_2
_geom_bond_distance
_geom_bond_site_symmetry_2
_geom_bond_publ_flag
C1 N1 1.376(4) . ?
C1 C2 1.404(4) . ?
C1 C6 1.431(5) . ?
C2 C3 1.365(5) . ?
C3 C4 1.402(5) . ?
C4 C5 1.354(5) . ?
C5 N1 1.373(4) . ?
C6 N2 1.322(4) . ?
C6 C8 1.485(5) . ?
C7 N4 1.290(4) . ?
C7 N3 1.347(4) . ?
C7 N1 1.435(4) . ?
C8 C9 1.391(5) . ?
C8 C13 1.397(5) . ?
C9 C10 1.385(5) . ?
C10 C11 1.374(6) . ?
C11 C12 1.379(6) . ?
C12 C13 1.383(5) . ?
C14 N4 1.372(4) . ?
C14 C26 1.414(5) . ?
C14 C15 1.419(5) . ?
C15 C16 1.409(5) . ?
C15 C20 1.417(5) . ?
C16 C17 1.363(6) . ?
C17 C18 1.410(6) . ?
C18 C19 1.363(6) . ?
C19 C20 1.410(5) . ?
C20 N5 1.366(5) . ?
C21 N5 1.358(4) . ?
C21 C22 1.410(5) . ?
C21 C26 1.419(5) . ?
C22 C23 1.358(5) . ?
C23 C24 1.420(6) . ?
C24 C25 1.360(6) . ?
C25 C26 1.424(5) . ?
N2 N3 1.342(4) . ?
Cl1A O4' 1.32(4) . ?
Cl1A O2' 1.40(4) . ?
Cl1A O4 1.405(4) . ?
Cl1A O3 1.418(3) . ?
Cl1A O3' 1.42(4) . ?
Cl1A O1 1.419(3) . ?
Cl1A O2 1.424(4) . ?
C1B Cl2B 1.685(5) . ?
C1B Cl1B 1.753(4) . ?
C1B Cl2C 1.836(6) . ?
Cl2C Cl2C 2.356(12) 2_655 ?
